data_4082563
loop_
_publ_author_name
'Wang, Tao'
'Hao, Xin-Qi'
'Huang, Juan-Juan'
'Wang, Kai'
'Gong, Jun-Fang'
'Song, Mao-Ping'

_publ_section_title
;
 Chiral CNN Pincer Palladium(II) Complexes with
 2-Aryl-6-(oxazolinyl)pyridine Ligands: Synthesis, Characterization, and
 Application to Enantioselective Allylation of Isatins and Suzuki--Miyaura
 Coupling Reaction
;
_journal_issue 1
_journal_name_full Organometallics
_journal_page_first 194
_journal_paper_doi 10.1021/om400945d
_journal_volume 33
_journal_year 2014
_chemical_absolute_configuration ad
_chemical_formula_moiety 'C21 H17 Cl N2 O Pd'
_chemical_formula_sum 'C21 H17 Cl N2 O Pd'
_chemical_formula_weight 455.22
_chemical_name_systematic
;
 ? 
;
_space_group_crystal_system monoclinic
_space_group_IT_number 4
_space_group_name_Hall 'P 2yb'
_space_group_name_H-M_alt 'P 1 21 1'
_symmetry_space_group_name_Hall 'P 2yb'
_symmetry_space_group_name_H-M 'P 1 21 1'
_atom_sites_solution_hydrogens geom
_atom_sites_solution_primary direct
_atom_sites_solution_secondary difmap
_audit_creation_date 2011-04-18
_audit_creation_method
;
  Olex2 1.1
  (compiled 2011.02.15 svn.r1672, GUI svn.r3494)
;
_cell_angle_alpha 90.00
_cell_angle_beta 101.495(3)
_cell_angle_gamma 90.00
_cell_formula_units_Z 4
_cell_length_a 7.1915(2)
_cell_length_b 21.4390(7)
_cell_length_c 12.2763(3)
_cell_measurement_reflns_used 4117
_cell_measurement_temperature 291.0
_cell_measurement_theta_max 26.3149
_cell_measurement_theta_min 3.0352
_cell_volume 1854.78(9)
_computing_cell_refinement
;
CrysAlisPro, Oxford Diffraction Ltd.,
Version 1.171.34.40 (release 27-08-2010 CrysAlis171 .NET)
(compiled Aug 27 2010,11:50:40)
;
_computing_data_collection
;
CrysAlisPro, Oxford Diffraction Ltd.,
Version 1.171.34.40 (release 27-08-2010 CrysAlis171 .NET)
(compiled Aug 27 2010,11:50:40)
;
_computing_data_reduction
;
CrysAlisPro, Oxford Diffraction Ltd.,
Version 1.171.34.40 (release 27-08-2010 CrysAlis171 .NET)
(compiled Aug 27 2010,11:50:40)
;
_computing_molecular_graphics
;
O. V. Dolomanov, L. J. Bourhis, R. J. Gildea, J. A. K. Howard and H. Puschmann,
OLEX2: a complete structure solution, refinement and analysis program.
J. Appl. Cryst. (2009). 42, 339-341.
;
_computing_publication_material
;
O. V. Dolomanov, L. J. Bourhis, R. J. Gildea, J. A. K. Howard and H. Puschmann,
OLEX2: a complete structure solution, refinement and analysis program.
J. Appl. Cryst. (2009). 42, 339-341.
;
_computing_structure_refinement 'SHELXL-97 (Sheldrick, 1997)'
_computing_structure_solution 'A short history of SHELX (Sheldrick, 2007)'
_diffrn_ambient_temperature 291.0
_diffrn_detector_area_resol_mean 16.2312
_diffrn_measured_fraction_theta_full 0.996
_diffrn_measured_fraction_theta_max 0.996
_diffrn_measurement_details
;
  1 omega  -89.00  -42.00   0.5000    5.0000
omega____ theta____ kappa____ phi______ frames
    -      -17.1323  -37.0000  -90.0000 94

  2 omega  -32.00   -6.00   0.5000    5.0000
omega____ theta____ kappa____ phi______ frames
    -      -17.1323   77.0000 -120.0000 52

  3 omega   19.00   91.00   0.5000    5.0000
omega____ theta____ kappa____ phi______ frames
    -       19.7885   37.0000   30.0000 144

  4 omega  -45.00   50.00   0.5000    5.0000
omega____ theta____ kappa____ phi______ frames
    -       19.7885  -77.0000  -90.0000 190
;
_diffrn_measurement_device_type 'Xcalibur, Eos, Gemini'
_diffrn_measurement_method '\w scans'
_diffrn_orient_matrix_UB_11 -0.0324963000
_diffrn_orient_matrix_UB_12 0.0092071000
_diffrn_orient_matrix_UB_13 -0.0560105000
_diffrn_orient_matrix_UB_21 0.0158115000
_diffrn_orient_matrix_UB_22 -0.0306668000
_diffrn_orient_matrix_UB_23 -0.0177865000
_diffrn_orient_matrix_UB_31 -0.0939891000
_diffrn_orient_matrix_UB_32 -0.0083767000
_diffrn_orient_matrix_UB_33 0.0036786000
_diffrn_radiation_monochromator graphite
_diffrn_radiation_type 'Mo K\a'
_diffrn_radiation_wavelength 0.7107
_diffrn_reflns_av_R_equivalents 0.0215
_diffrn_reflns_av_unetI/netI 0.0504
_diffrn_reflns_limit_h_max 8
_diffrn_reflns_limit_h_min -8
_diffrn_reflns_limit_k_max 26
_diffrn_reflns_limit_k_min -26
_diffrn_reflns_limit_l_max 15
_diffrn_reflns_limit_l_min -8
_diffrn_reflns_number 8473
_diffrn_reflns_theta_full 26.39
_diffrn_reflns_theta_max 26.39
_diffrn_reflns_theta_min 3.04
_diffrn_source 'Enhance (Mo) X-ray Source'
_exptl_absorpt_coefficient_mu 1.156
_exptl_absorpt_correction_T_max 1.00000
_exptl_absorpt_correction_T_min 0.98546
_exptl_absorpt_correction_type multi-scan
_exptl_absorpt_process_details
;
CrysAlisPro, Oxford Diffraction Ltd.,
Version 1.171.34.40 (release 27-08-2010 CrysAlis171 .NET)
(compiled Aug 27 2010,11:50:40)
Empirical absorption correction using spherical harmonics,
 implemented in SCALE3 ABSPACK scaling algorithm.
;
_exptl_crystal_colour yellow
_exptl_crystal_density_diffrn 1.630
_exptl_crystal_density_method 'not measured'
_exptl_crystal_description prismatic
_exptl_crystal_F_000 912
_exptl_crystal_size_max 0.24
_exptl_crystal_size_mid 0.22
_exptl_crystal_size_min 0.20
_refine_diff_density_max 0.484
_refine_diff_density_min -0.464
_refine_diff_density_rms 0.064
_refine_ls_abs_structure_details 'Flack H D (1983), Acta Cryst. A39, 876-881'
_refine_ls_abs_structure_Flack -0.03(3)
_refine_ls_extinction_method none
_refine_ls_goodness_of_fit_ref 1.021
_refine_ls_hydrogen_treatment constr
_refine_ls_matrix_type full
_refine_ls_number_parameters 451
_refine_ls_number_reflns 6363
_refine_ls_number_restraints 4
_refine_ls_restrained_S_all 1.022
_refine_ls_R_factor_all 0.0463
_refine_ls_R_factor_gt 0.0388
_refine_ls_shift/su_max 0.000
_refine_ls_shift/su_mean 0.000
_refine_ls_structure_factor_coef Fsqd
_refine_ls_weighting_details 'calc w=1/[\s^2^(Fo^2^)+(0.0348P)^2^+0.0000P] where P=(Fo^2^+2Fc^2^)/3'
_refine_ls_weighting_scheme calc
_refine_ls_wR_factor_gt 0.0784
_refine_ls_wR_factor_ref 0.0835
_reflns_number_gt 5614
_reflns_number_total 6363
_reflns_threshold_expression >2sigma(I)
_cod_data_source_file om400945d_si_002.cif
_cod_data_source_block complex-3d
_cod_original_cell_volume 1854.79(9)
_cod_database_code 4082563
_chemical_oxdiff_formula 'C11 H10 S O2'
_reflns_odcompleteness_completeness 84.18
_reflns_odcompleteness_iscentric 0
_reflns_odcompleteness_theta 26.32

loop_
_space_group_symop_id
_space_group_symop_operation_xyz
1 'x, y, z'
2 '-x, y+1/2, -z'

loop_
_atom_site_label
_atom_site_type_symbol
_atom_site_fract_x
_atom_site_fract_y
_atom_site_fract_z
_atom_site_U_iso_or_equiv
_atom_site_adp_type
_atom_site_occupancy
_atom_site_symmetry_multiplicity
_atom_site_calc_flag
_atom_site_refinement_flags
Pd1 Pd 0.90447(6) 0.47472(2) 0.07695(4) 0.05279(14) Uani 1 1 d .
Pd1A Pd 0.42983(6) 0.525589(19) 0.19511(3) 0.04349(11) Uani 1 1 d .
Cl1 Cl 0.9751(3) 0.36969(9) 0.06730(15) 0.0731(5) Uani 1 1 d .
Cl1A Cl 0.5171(2) 0.51839(10) 0.38647(12) 0.0573(4) Uani 1 1 d .
O1 O 0.9676(6) 0.5738(2) 0.3759(3) 0.0616(11) Uani 1 1 d .
O1A O 0.4332(6) 0.3762(2) -0.0226(3) 0.0661(12) Uani 1 1 d .
N1 N 0.8552(7) 0.5664(3) 0.0807(5) 0.0535(14) Uani 1 1 d .
N1A N 0.3525(6) 0.5352(3) 0.0322(4) 0.0466(13) Uani 1 1 d .
N2 N 0.9397(7) 0.4933(3) 0.2563(4) 0.0510(15) Uani 1 1 d .
N2A N 0.4701(7) 0.4309(2) 0.1358(4) 0.0499(12) Uani 1 1 d .
C1 C 0.8371(9) 0.4907(4) -0.0870(6) 0.060(2) Uani 1 1 d .
C1A C 0.3709(8) 0.6160(3) 0.1900(5) 0.0507(15) Uani 1 1 d .
C2 C 0.8334(10) 0.4494(4) -0.1725(6) 0.079(2) Uani 1 1 d .
H2 H 0.8711 0.4082 -0.1575 0.095 Uiso 1 1 calc R
C2A C 0.3914(9) 0.6582(3) 0.2765(6) 0.0593(16) Uani 1 1 d .
H2A H 0.4338 0.6445 0.3492 0.071 Uiso 1 1 calc R
C3 C 0.7725(11) 0.4693(5) -0.2828(6) 0.089(2) Uani 1 1 d .
H3 H 0.7656 0.4407 -0.3405 0.107 Uiso 1 1 calc R
C3A C 0.3492(10) 0.7206(3) 0.2560(7) 0.073(2) Uani 1 1 d .
H3A H 0.3631 0.7483 0.3154 0.088 Uiso 1 1 calc R
C4 C 0.7231(10) 0.5303(6) -0.3065(6) 0.089(3) Uani 1 1 d .
H4 H 0.6853 0.5429 -0.3800 0.107 Uiso 1 1 calc R
C4A C 0.2879(11) 0.7423(3) 0.1509(7) 0.081(2) Uani 1 1 d .
H4A H 0.2611 0.7845 0.1390 0.097 Uiso 1 1 calc R
C5 C 0.7291(10) 0.5732(4) -0.2219(6) 0.078(2) Uani 1 1 d .
H5 H 0.6957 0.6146 -0.2378 0.093 Uiso 1 1 calc R
C5A C 0.2656(9) 0.7021(3) 0.0625(6) 0.0671(19) Uani 1 1 d .
H5A H 0.2219 0.7167 -0.0094 0.081 Uiso 1 1 calc R
C6 C 0.7868(9) 0.5531(4) -0.1111(6) 0.063(2) Uani 1 1 d .
C6A C 0.3090(8) 0.6389(3) 0.0810(5) 0.0497(14) Uani 1 1 d .
C7 C 0.7996(8) 0.5958(4) -0.0176(5) 0.0605(17) Uani 1 1 d .
C7A C 0.2977(8) 0.5922(3) -0.0075(5) 0.0530(15) Uani 1 1 d .
C8 C 0.7705(11) 0.6590(4) -0.0142(7) 0.079(2) Uani 1 1 d .
H8 H 0.7323 0.6812 -0.0800 0.094 Uiso 1 1 calc R
C8A C 0.2464(10) 0.5999(4) -0.1233(6) 0.0672(19) Uani 1 1 d .
H8A H 0.2124 0.6392 -0.1531 0.081 Uiso 1 1 calc R
C9 C 0.7973(11) 0.6895(3) 0.0851(7) 0.079(2) Uani 1 1 d .
H9 H 0.7759 0.7323 0.0858 0.094 Uiso 1 1 calc R
C9A C 0.2465(11) 0.5500(4) -0.1917(6) 0.077(2) Uani 1 1 d .
H9A H 0.2091 0.5550 -0.2682 0.092 Uiso 1 1 calc R
C10 C 0.8564(10) 0.6581(3) 0.1862(6) 0.0661(18) Uani 1 1 d .
H10 H 0.8773 0.6788 0.2541 0.079 Uiso 1 1 calc R
C10A C 0.3025(10) 0.4913(4) -0.1478(6) 0.066(2) Uani 1 1 d .
H10A H 0.3050 0.4572 -0.1943 0.079 Uiso 1 1 calc R
C11 C 0.8813(8) 0.5953(3) 0.1785(5) 0.0544(16) Uani 1 1 d .
C11A C 0.3540(8) 0.4851(4) -0.0338(5) 0.0576(17) Uani 1 1 d .
C12 C 0.9336(9) 0.5528(4) 0.2717(6) 0.0524(18) Uani 1 1 d .
C12A C 0.4209(9) 0.4293(3) 0.0308(6) 0.0559(16) Uani 1 1 d .
C13 C 1.0221(9) 0.5193(3) 0.4456(5) 0.0621(16) Uani 1 1 d .
H13A H 0.9541 0.5179 0.5063 0.074 Uiso 1 1 calc R
H13B H 1.1573 0.5193 0.4760 0.074 Uiso 1 1 calc R
C13A C 0.4935(11) 0.3306(3) 0.0637(6) 0.074(2) Uani 1 1 d .
H13C H 0.6011 0.3070 0.0494 0.089 Uiso 1 1 calc R
H13D H 0.3912 0.3020 0.0688 0.089 Uiso 1 1 calc R
C14 C 0.9670(8) 0.4637(3) 0.3665(5) 0.0546(16) Uani 1 1 d .
H14 H 0.8456 0.4466 0.3774 0.065 Uiso 1 1 calc R
C14A C 0.5488(8) 0.3690(3) 0.1706(5) 0.0532(14) Uani 1 1 d .
H14A H 0.6874 0.3719 0.1909 0.064 Uiso 1 1 calc R
C15 C 1.1114(9) 0.4121(3) 0.3793(5) 0.0592(16) Uani 1 1 d .
H15A H 1.0683 0.3805 0.3234 0.071 Uiso 1 1 calc R
H15B H 1.2300 0.4288 0.3657 0.071 Uiso 1 1 calc R
C15A C 0.4725(10) 0.3448(3) 0.2694(5) 0.0667(18) Uani 1 1 d .
H15C H 0.5004 0.3753 0.3288 0.080 Uiso 1 1 calc R
H15D H 0.3356 0.3415 0.2479 0.080 Uiso 1 1 calc R
C16 C 1.1469(10) 0.3820(3) 0.4919(5) 0.0617(17) Uani 1 1 d .
C16A C 0.5482(14) 0.2834(3) 0.3139(6) 0.088(3) Uani 1 1 d .
C17 C 1.3218(11) 0.3890(3) 0.5634(6) 0.0682(19) Uani 1 1 d .
H17 H 1.4182 0.4114 0.5409 0.082 Uiso 1 1 calc R
C17A C 0.7227(17) 0.2620(4) 0.3021(8) 0.131(4) Uani 1 1 d D
H17A H 0.7929 0.2838 0.2588 0.157 Uiso 1 1 calc R
C18 C 1.3516(17) 0.3626(5) 0.6673(8) 0.122(3) Uani 1 1 d .
H18 H 1.4677 0.3686 0.7152 0.147 Uiso 1 1 calc R
C19 C 1.2170(19) 0.3279(5) 0.7023(8) 0.131(3) Uani 1 1 d .
H19 H 1.2426 0.3095 0.7723 0.157 Uiso 1 1 calc R
C20 C 1.0450(17) 0.3201(5) 0.6347(8) 0.135(3) Uani 1 1 d .
H20 H 0.9513 0.2970 0.6587 0.162 Uiso 1 1 calc R
C21 C 1.0090(12) 0.3471(4) 0.5282(7) 0.091(2) Uani 1 1 d .
H21 H 0.8913 0.3416 0.4816 0.109 Uiso 1 1 calc R
C21A C 0.4427(18) 0.2489(4) 0.3738(7) 0.133(4) Uani 1 1 d .
H21A H 0.3278 0.2659 0.3830 0.159 Uiso 1 1 calc R
C18A C 0.7965(17) 0.2051(4) 0.3573(8) 0.122(3) Uani 1 1 d D
H18A H 0.9158 0.1898 0.3528 0.147 Uiso 1 1 calc R
C19A C 0.6824(18) 0.1749(5) 0.4165(8) 0.131(3) Uani 1 1 d D
H19A H 0.7350 0.1405 0.4576 0.157 Uiso 1 1 calc R
C20A C 0.4922(18) 0.1899(5) 0.4229(8) 0.135(3) Uani 1 1 d D
H20A H 0.4122 0.1647 0.4546 0.162 Uiso 1 1 calc R

loop_
_atom_site_aniso_label
_atom_site_aniso_U_11
_atom_site_aniso_U_22
_atom_site_aniso_U_33
_atom_site_aniso_U_23
_atom_site_aniso_U_13
_atom_site_aniso_U_12
Pd1 0.0479(2) 0.0672(3) 0.0438(3) -0.0099(3) 0.0102(2) -0.0125(3)
Pd1A 0.0445(2) 0.0448(2) 0.0424(2) -0.0019(2) 0.01160(18) -0.0046(2)
Cl1 0.0755(11) 0.0735(11) 0.0697(11) -0.0184(10) 0.0130(9) -0.0045(10)
Cl1A 0.0652(9) 0.0627(10) 0.0438(7) -0.0009(9) 0.0106(6) -0.0020(9)
O1 0.078(3) 0.064(3) 0.043(2) -0.011(2) 0.014(2) -0.005(2)
O1A 0.080(3) 0.063(3) 0.053(3) -0.019(2) 0.007(2) 0.005(3)
N1 0.040(3) 0.069(4) 0.052(3) -0.002(3) 0.009(2) -0.009(3)
N1A 0.042(2) 0.055(4) 0.044(2) -0.004(3) 0.012(2) -0.007(2)
N2 0.057(3) 0.060(4) 0.036(3) -0.003(3) 0.010(2) -0.008(3)
N2A 0.050(3) 0.049(3) 0.052(3) -0.007(3) 0.013(2) -0.005(2)
C1 0.043(3) 0.081(6) 0.055(4) -0.013(4) 0.009(3) -0.020(4)
C1A 0.043(3) 0.051(4) 0.060(4) 0.001(3) 0.014(3) -0.011(3)
C2 0.085(5) 0.108(7) 0.049(4) -0.025(4) 0.020(4) -0.024(5)
C2A 0.066(4) 0.053(4) 0.061(4) -0.006(3) 0.016(3) -0.002(3)
C3 0.089(5) 0.127(7) 0.050(4) -0.028(5) 0.007(4) -0.026(6)
C3A 0.089(5) 0.052(4) 0.085(5) -0.014(4) 0.031(4) 0.002(4)
C4 0.075(5) 0.143(9) 0.049(4) -0.009(6) 0.008(3) -0.012(6)
C4A 0.095(6) 0.047(4) 0.104(6) 0.007(4) 0.027(5) 0.004(4)
C5 0.070(4) 0.108(6) 0.053(4) -0.001(5) 0.007(3) -0.008(4)
C5A 0.063(4) 0.063(4) 0.077(5) 0.014(4) 0.021(4) -0.010(4)
C6 0.042(3) 0.099(6) 0.049(4) 0.002(4) 0.008(3) -0.013(4)
C6A 0.042(3) 0.052(3) 0.059(4) 0.002(3) 0.018(3) -0.005(3)
C7 0.041(3) 0.090(5) 0.048(4) 0.006(4) 0.003(3) -0.008(3)
C7A 0.046(3) 0.061(4) 0.053(4) 0.007(3) 0.014(3) -0.005(3)
C8 0.077(5) 0.079(5) 0.077(5) 0.011(5) 0.010(4) 0.012(4)
C8A 0.069(4) 0.075(5) 0.057(4) 0.017(4) 0.011(3) -0.005(4)
C9 0.093(6) 0.059(4) 0.082(5) 0.002(4) 0.014(4) 0.010(4)
C9A 0.081(5) 0.103(6) 0.042(4) 0.016(4) 0.001(3) -0.005(5)
C10 0.064(4) 0.067(4) 0.067(5) -0.014(4) 0.012(3) 0.010(4)
C10A 0.069(4) 0.084(6) 0.045(4) -0.021(4) 0.012(3) -0.010(4)
C11 0.045(3) 0.068(4) 0.050(4) -0.004(3) 0.011(3) -0.010(3)
C11A 0.049(3) 0.080(5) 0.045(3) -0.001(4) 0.014(3) 0.002(4)
C12 0.037(3) 0.069(5) 0.053(4) -0.007(4) 0.012(3) -0.012(3)
C12A 0.049(4) 0.061(4) 0.058(4) -0.017(4) 0.014(3) -0.006(3)
C13 0.068(4) 0.073(4) 0.044(3) -0.006(4) 0.008(3) -0.006(4)
C13A 0.093(6) 0.051(4) 0.079(5) -0.019(4) 0.015(4) 0.003(4)
C14 0.048(3) 0.071(4) 0.046(3) -0.008(3) 0.011(3) -0.008(3)
C14A 0.056(3) 0.046(3) 0.059(4) -0.009(3) 0.014(3) 0.004(3)
C15 0.062(4) 0.066(4) 0.047(3) -0.010(3) 0.006(3) -0.013(3)
C15A 0.087(5) 0.054(4) 0.059(4) 0.002(3) 0.013(4) -0.007(4)
C16 0.076(4) 0.060(4) 0.046(4) -0.012(3) 0.005(3) -0.007(4)
C16A 0.148(8) 0.048(4) 0.055(4) -0.002(4) -0.009(5) 0.002(5)
C17 0.078(5) 0.065(4) 0.059(4) -0.002(4) 0.006(4) 0.004(4)
C17A 0.166(10) 0.075(6) 0.114(8) -0.047(6) -0.061(7) 0.053(6)
C18 0.173(8) 0.081(5) 0.092(5) -0.010(4) -0.023(5) 0.030(5)
C19 0.211(10) 0.089(5) 0.075(5) 0.018(4) -0.016(5) 0.011(6)
C20 0.196(9) 0.118(6) 0.086(5) 0.021(5) 0.014(5) -0.047(6)
C21 0.100(6) 0.090(6) 0.079(5) -0.004(5) 0.010(4) -0.035(5)
C21A 0.253(14) 0.065(5) 0.071(6) 0.025(5) 0.011(7) 0.002(7)
C18A 0.173(8) 0.081(5) 0.092(5) -0.010(4) -0.023(5) 0.030(5)
C19A 0.211(10) 0.089(5) 0.075(5) 0.018(4) -0.016(5) 0.011(6)
C20A 0.196(9) 0.118(6) 0.086(5) 0.021(5) 0.014(5) -0.047(6)

loop_
_atom_type_symbol
_atom_type_description
_atom_type_scat_dispersion_real
_atom_type_scat_dispersion_imag
_atom_type_scat_source
C C 0.0033 0.0016 'International Tables Vol C Tables 4.2.6.8 and 6.1.1.4'
H H 0.0000 0.0000 'International Tables Vol C Tables 4.2.6.8 and 6.1.1.4'
O O 0.0106 0.0060 'International Tables Vol C Tables 4.2.6.8 and 6.1.1.4'
N N 0.0061 0.0033 'International Tables Vol C Tables 4.2.6.8 and 6.1.1.4'
Pd Pd -0.9988 1.0072 'International Tables Vol C Tables 4.2.6.8 and 6.1.1.4'
Cl Cl 0.1484 0.1585 'International Tables Vol C Tables 4.2.6.8 and 6.1.1.4'

loop_
_geom_angle_atom_site_label_1
_geom_angle_atom_site_label_2
_geom_angle_atom_site_label_3
_geom_angle
N1 Pd1 Cl1 176.80(16)
N1 Pd1 N2 77.5(2)
N1 Pd1 C1 81.2(3)
N2 Pd1 Cl1 104.14(16)
C1 Pd1 Cl1 97.3(2)
C1 Pd1 N2 158.5(3)
N1A Pd1A Cl1A 177.75(18)
N1A Pd1A N2A 77.9(2)
N1A Pd1A C1A 81.4(2)
N2A Pd1A Cl1A 104.39(14)
C1A Pd1A Cl1A 96.35(19)
C1A Pd1A N2A 159.2(2)
C12 O1 C13 105.6(5)
C12A O1A C13A 105.0(5)
C7 N1 Pd1 117.5(5)
C11 N1 Pd1 119.0(5)
C11 N1 C7 123.5(7)
C7A N1A Pd1A 117.7(4)
C7A N1A C11A 122.9(6)
C11A N1A Pd1A 119.4(5)
C12 N2 Pd1 108.9(5)
C12 N2 C14 107.1(6)
C14 N2 Pd1 144.0(5)
C12A N2A Pd1A 109.5(4)
C12A N2A C14A 106.5(5)
C14A N2A Pd1A 143.7(4)
C2 C1 Pd1 128.5(6)
C2 C1 C6 119.4(7)
C6 C1 Pd1 112.1(5)
C2A C1A Pd1A 128.8(5)
C2A C1A C6A 117.8(6)
C6A C1A Pd1A 113.3(4)
C1 C2 H2 120.1
C1 C2 C3 119.8(8)
C3 C2 H2 120.1
C1A C2A H2A 119.8
C1A C2A C3A 120.5(7)
C3A C2A H2A 119.8
C2 C3 H3 119.6
C4 C3 C2 120.8(8)
C4 C3 H3 119.6
C2A C3A H3A 119.3
C4A C3A C2A 121.4(7)
C4A C3A H3A 119.3
C3 C4 H4 119.7
C3 C4 C5 120.5(8)
C5 C4 H4 119.7
C3A C4A H4A 120.0
C3A C4A C5A 120.0(7)
C5A C4A H4A 120.0
C4 C5 H5 120.6
C4 C5 C6 118.8(8)
C6 C5 H5 120.6
C4A C5A H5A 120.2
C4A C5A C6A 119.6(7)
C6A C5A H5A 120.2
C1 C6 C5 120.6(8)
C1 C6 C7 117.4(7)
C5 C6 C7 122.0(8)
C1A C6A C7A 115.0(6)
C5A C6A C1A 120.7(6)
C5A C6A C7A 124.3(6)
N1 C7 C6 111.8(7)
N1 C7 C8 117.0(7)
C8 C7 C6 131.2(7)
N1A C7A C6A 112.6(5)
N1A C7A C8A 118.2(6)
C8A C7A C6A 129.2(6)
C7 C8 H8 119.8
C9 C8 C7 120.4(7)
C9 C8 H8 119.8
C7A C8A H8A 120.0
C9A C8A C7A 119.9(7)
C9A C8A H8A 120.0
C8 C9 H9 119.1
C8 C9 C10 121.7(7)
C10 C9 H9 119.1
C8A C9A H9A 119.8
C8A C9A C10A 120.5(6)
C10A C9A H9A 119.8
C9 C10 H10 122.1
C11 C10 C9 115.8(7)
C11 C10 H10 122.1
C9A C10A H10A 120.8
C11A C10A C9A 118.4(7)
C11A C10A H10A 120.8
N1 C11 C10 121.6(6)
N1 C11 C12 112.8(6)
C10 C11 C12 125.6(7)
N1A C11A C10A 120.0(7)
N1A C11A C12A 111.5(5)
C10A C11A C12A 128.5(7)
O1 C12 C11 121.0(7)
N2 C12 O1 118.0(7)
N2 C12 C11 121.0(7)
O1A C12A C11A 118.8(6)
N2A C12A O1A 119.6(6)
N2A C12A C11A 121.7(6)
O1 C13 H13A 110.9
O1 C13 H13B 110.9
O1 C13 C14 104.3(4)
H13A C13 H13B 108.9
C14 C13 H13A 110.9
C14 C13 H13B 110.9
O1A C13A H13C 110.8
O1A C13A H13D 110.8
O1A C13A C14A 104.7(5)
H13C C13A H13D 108.9
C14A C13A H13C 110.8
C14A C13A H13D 110.8
N2 C14 C13 102.5(5)
N2 C14 H14 109.1
N2 C14 C15 112.1(5)
C13 C14 H14 109.1
C15 C14 C13 114.7(5)
C15 C14 H14 109.1
N2A C14A C13A 102.5(5)
N2A C14A H14A 109.2
N2A C14A C15A 111.1(5)
C13A C14A H14A 109.2
C15A C14A C13A 115.3(5)
C15A C14A H14A 109.2
C14 C15 H15A 108.9
C14 C15 H15B 108.9
H15A C15 H15B 107.7
C16 C15 C14 113.6(5)
C16 C15 H15A 108.9
C16 C15 H15B 108.9
C14A C15A H15C 108.4
C14A C15A H15D 108.4
H15C C15A H15D 107.4
C16A C15A C14A 115.6(6)
C16A C15A H15C 108.4
C16A C15A H15D 108.4
C17 C16 C15 120.1(6)
C21 C16 C15 121.8(6)
C21 C16 C17 118.1(7)
C17A C16A C15A 122.3(8)
C17A C16A C21A 119.4(9)
C21A C16A C15A 118.2(9)
C16 C17 H17 120.2
C18 C17 C16 119.7(8)
C18 C17 H17 120.2
C16A C17A H17A 120.3
C16A C17A C18A 119.5(12)
C18A C17A H17A 120.3
C17 C18 H18 119.0
C19 C18 C17 122.1(10)
C19 C18 H18 119.0
C18 C19 H19 120.1
C20 C19 C18 119.7(10)
C20 C19 H19 120.1
C19 C20 H20 120.2
C19 C20 C21 119.6(10)
C21 C20 H20 120.2
C16 C21 C20 120.7(8)
C16 C21 H21 119.7
C20 C21 H21 119.7
C16A C21A H21A 116.9
C16A C21A C20A 126.2(12)
C20A C21A H21A 116.9
C17A C18A H18A 121.7
C19A C18A C17A 116.5(11)
C19A C18A H18A 121.7
C18A C19A H19A 116.2
C18A C19A C20A 127.6(10)
C20A C19A H19A 116.2
C21A C20A C19A 110.0(11)
C21A C20A H20A 125.0
C19A C20A H20A 125.0

loop_
_geom_bond_atom_site_label_1
_geom_bond_atom_site_label_2
_geom_bond_distance
Pd1 Cl1 2.316(2)
Pd1 N1 1.999(6)
Pd1 N2 2.202(5)
Pd1 C1 2.004(7)
Pd1A Cl1A 2.3127(15)
Pd1A N1A 1.977(5)
Pd1A N2A 2.195(5)
Pd1A C1A 1.983(6)
O1 C12 1.332(8)
O1 C13 1.456(8)
O1A C12A 1.325(8)
O1A C13A 1.443(8)
N1 C7 1.351(8)
N1 C11 1.331(8)
N1A C7A 1.344(8)
N1A C11A 1.348(9)
N2 C12 1.292(7)
N2 C14 1.472(8)
N2A C12A 1.267(8)
N2A C14A 1.473(8)
C1 C2 1.370(9)
C1 C6 1.402(10)
C1A C2A 1.380(8)
C1A C6A 1.411(8)
C2 H2 0.9300
C2 C3 1.404(10)
C2A H2A 0.9300
C2A C3A 1.385(9)
C3 H3 0.9300
C3 C4 1.372(14)
C3A H3A 0.9300
C3A C4A 1.360(10)
C4 H4 0.9300
C4 C5 1.381(11)
C4A H4A 0.9300
C4A C5A 1.371(9)
C5 H5 0.9300
C5 C6 1.408(9)
C5A H5A 0.9300
C5A C6A 1.398(9)
C6 C7 1.456(10)
C6A C7A 1.469(8)
C7 C8 1.373(10)
C7A C8A 1.406(9)
C8 H8 0.9300
C8 C9 1.362(10)
C8A H8A 0.9300
C8A C9A 1.360(10)
C9 H9 0.9300
C9 C10 1.401(9)
C9A H9A 0.9300
C9A C10A 1.396(10)
C10 H10 0.9300
C10 C11 1.365(9)
C10A H10A 0.9300
C10A C11A 1.381(9)
C11 C12 1.451(10)
C11A C12A 1.462(10)
C13 H13A 0.9700
C13 H13B 0.9700
C13 C14 1.538(9)
C13A H13C 0.9700
C13A H13D 0.9700
C13A C14A 1.533(8)
C14 H14 0.9800
C14 C15 1.504(9)
C14A H14A 0.9800
C14A C15A 1.520(8)
C15 H15A 0.9700
C15 H15B 0.9700
C15 C16 1.502(9)
C15A H15C 0.9700
C15A H15D 0.9700
C15A C16A 1.485(10)
C16 C17 1.391(9)
C16 C21 1.384(9)
C16A C17A 1.371(13)
C16A C21A 1.373(12)
C17 H17 0.9300
C17 C18 1.373(11)
C17A H17A 0.9300
C17A C18A 1.445(10)
C18 H18 0.9300
C18 C19 1.356(14)
C19 H19 0.9300
C19 C20 1.355(15)
C20 H20 0.9300
C20 C21 1.407(11)
C21 H21 0.9300
C21A H21A 0.9300
C21A C20A 1.415(13)
C18A H18A 0.9300
C18A C19A 1.363(11)
C19A H19A 0.9300
C19A C20A 1.422(12)
C20A H20A 0.9300

loop_
_geom_torsion_atom_site_label_1
_geom_torsion_atom_site_label_2
_geom_torsion_atom_site_label_3
_geom_torsion_atom_site_label_4
_geom_torsion
Pd1 N1 C7 C6 -0.3(6)
Pd1 N1 C7 C8 -178.5(5)
Pd1 N1 C11 C10 177.7(5)
Pd1 N1 C11 C12 -3.4(7)
Pd1 N2 C12 O1 -174.7(4)
Pd1 N2 C12 C11 8.5(8)
Pd1 N2 C14 C13 167.3(5)
Pd1 N2 C14 C15 43.8(9)
Pd1 C1 C2 C3 176.8(5)
Pd1 C1 C6 C5 -178.0(5)
Pd1 C1 C6 C7 2.8(7)
Pd1A N1A C7A C6A 1.1(6)
Pd1A N1A C7A C8A 178.6(4)
Pd1A N1A C11A C10A -179.2(4)
Pd1A N1A C11A C12A -1.4(7)
Pd1A N2A C12A O1A -179.7(4)
Pd1A N2A C12A C11A 1.4(7)
Pd1A N2A C14A C13A 176.7(5)
Pd1A N2A C14A C15A 53.1(8)
Pd1A C1A C2A C3A 177.4(5)
Pd1A C1A C6A C5A -178.6(4)
Pd1A C1A C6A C7A 0.6(6)
Cl1 Pd1 N1 C7 63(3)
Cl1 Pd1 N1 C11 -116(3)
Cl1 Pd1 N2 C12 169.7(4)
Cl1 Pd1 N2 C14 -10.7(7)
Cl1 Pd1 C1 C2 1.3(6)
Cl1 Pd1 C1 C6 -179.4(4)
Cl1A Pd1A N1A C7A 4(4)
Cl1A Pd1A N1A C11A -175(3)
Cl1A Pd1A N2A C12A 178.3(4)
Cl1A Pd1A N2A C14A -9.6(6)
Cl1A Pd1A C1A C2A 3.5(6)
Cl1A Pd1A C1A C6A -179.9(4)
O1 C13 C14 N2 15.7(6)
O1 C13 C14 C15 137.5(5)
O1A C13A C14A N2A 13.0(6)
O1A C13A C14A C15A 133.8(6)
N1 Pd1 N2 C12 -7.5(5)
N1 Pd1 N2 C14 172.1(7)
N1 Pd1 C1 C2 178.5(6)
N1 Pd1 C1 C6 -2.2(5)
N1 C7 C8 C9 -0.1(10)
N1 C11 C12 O1 179.2(5)
N1 C11 C12 N2 -4.2(9)
N1A Pd1A N2A C12A -1.6(4)
N1A Pd1A N2A C14A 170.6(7)
N1A Pd1A C1A C2A -176.6(6)
N1A Pd1A C1A C6A 0.0(4)
N1A C7A C8A C9A 2.4(9)
N1A C11A C12A O1A -179.0(5)
N1A C11A C12A N2A -0.2(8)
N2 Pd1 N1 C7 -175.1(4)
N2 Pd1 N1 C11 6.0(4)
N2 Pd1 C1 C2 -172.2(5)
N2 Pd1 C1 C6 7.1(9)
N2 C14 C15 C16 178.4(5)
N2A Pd1A N1A C7A -179.3(4)
N2A Pd1A N1A C11A 1.6(4)
N2A Pd1A C1A C2A -173.1(5)
N2A Pd1A C1A C6A 3.6(9)
N2A C14A C15A C16A -177.9(6)
C1 Pd1 N1 C7 1.4(4)
C1 Pd1 N1 C11 -177.5(5)
C1 Pd1 N2 C12 -16.9(9)
C1 Pd1 N2 C14 162.6(6)
C1 C2 C3 C4 2.4(12)
C1 C6 C7 N1 -1.7(8)
C1 C6 C7 C8 176.1(7)
C1A Pd1A N1A C7A -0.6(4)
C1A Pd1A N1A C11A -179.7(4)
C1A Pd1A N2A C12A -5.2(8)
C1A Pd1A N2A C14A 166.9(6)
C1A C2A C3A C4A -0.4(11)
C1A C6A C7A N1A -1.1(7)
C1A C6A C7A C8A -178.3(6)
C2 C1 C6 C5 1.3(10)
C2 C1 C6 C7 -177.8(5)
C2 C3 C4 C5 -1.2(12)
C2A C1A C6A C5A -1.6(8)
C2A C1A C6A C7A 177.6(5)
C2A C3A C4A C5A 0.4(11)
C3 C4 C5 C6 0.0(11)
C3A C4A C5A C6A -1.0(11)
C4 C5 C6 C1 -0.1(10)
C4 C5 C6 C7 179.0(6)
C4A C5A C6A C1A 1.6(9)
C4A C5A C6A C7A -177.5(6)
C5 C6 C7 N1 179.2(6)
C5 C6 C7 C8 -3.0(11)
C5A C6A C7A N1A 178.1(5)
C5A C6A C7A C8A 0.9(9)
C6 C1 C2 C3 -2.5(11)
C6 C7 C8 C9 -177.9(7)
C6A C1A C2A C3A 1.0(9)
C6A C7A C8A C9A 179.4(6)
C7 N1 C11 C10 -1.2(9)
C7 N1 C11 C12 177.7(5)
C7 C8 C9 C10 0.6(12)
C7A N1A C11A C10A 1.8(9)
C7A N1A C11A C12A 179.6(5)
C7A C8A C9A C10A -1.8(11)
C8 C9 C10 C11 -1.3(11)
C8A C9A C10A C11A 1.2(11)
C9 C10 C11 N1 1.6(10)
C9 C10 C11 C12 -177.2(6)
C9A C10A C11A N1A -1.1(10)
C9A C10A C11A C12A -178.5(6)
C10 C11 C12 O1 -2.0(10)
C10 C11 C12 N2 174.6(7)
C10A C11A C12A O1A -1.4(10)
C10A C11A C12A N2A 177.4(6)
C11 N1 C7 C6 178.6(5)
C11 N1 C7 C8 0.4(9)
C11A N1A C7A C6A -179.9(5)
C11A N1A C7A C8A -2.4(8)
C12 O1 C13 C14 -13.1(6)
C12 N2 C14 C13 -13.1(7)
C12 N2 C14 C15 -136.6(6)
C12A O1A C13A C14A -10.5(7)
C12A N2A C14A C13A -11.0(6)
C12A N2A C14A C15A -134.7(6)
C13 O1 C12 N2 5.4(8)
C13 O1 C12 C11 -177.9(5)
C13 C14 C15 C16 62.1(7)
C13A O1A C12A N2A 3.9(8)
C13A O1A C12A C11A -177.3(6)
C13A C14A C15A C16A 66.0(8)
C14 N2 C12 O1 5.5(8)
C14 N2 C12 C11 -171.2(5)
C14 C15 C16 C17 -112.6(7)
C14 C15 C16 C21 67.0(9)
C14A N2A C12A O1A 5.1(7)
C14A N2A C12A C11A -173.7(5)
C14A C15A C16A C17A 26.1(10)
C14A C15A C16A C21A -157.3(7)
C15 C16 C17 C18 178.4(7)
C15 C16 C21 C20 -179.1(8)
C15A C16A C17A C18A 173.4(7)
C15A C16A C21A C20A -179.6(9)
C16 C17 C18 C19 2.0(14)
C16A C17A C18A C19A 1.8(13)
C16A C21A C20A C19A 9.0(15)
C17 C16 C21 C20 0.5(12)
C17 C18 C19 C20 -1.9(17)
C17A C16A C21A C20A -2.9(14)
C17A C18A C19A C20A 5.8(17)
C18 C19 C20 C21 1.1(18)
C19 C20 C21 C16 -0.4(16)
C21 C16 C17 C18 -1.2(11)
C21A C16A C17A C18A -3.1(12)
C18A C19A C20A C21A -10.6(17)
